data_4519324
loop_
_publ_author_name
'Zhang, Guojie'
'Yi, Zhenxin'
'Cheng, Guangbin'
'Yang, Wei'
'Yang, Hongwei'

_publ_section_title
;
 Polynitro-Functionalized Azopyrazole with High Performance and Low
 Sensitivity as Novel Energetic Materials.
;
_journal_issue 8
_journal_name_full 'ACS applied materials &amp; interfaces'
_journal_page_first 10594
_journal_page_last 10604
_journal_paper_doi 10.1021/acsami.2c00154
_journal_volume 14
_journal_year 2022
_chemical_formula_moiety 'C6 N10 O8, 2(H2 O), 2(H4 N)'
_chemical_formula_sum 'C6 H12 N12 O10'
_chemical_formula_weight 412.28
_space_group_crystal_system triclinic
_space_group_IT_number 2
_space_group_name_Hall '-P 1'
_space_group_name_H-M_alt 'P -1'
_atom_sites_solution_hydrogens difmap
_atom_sites_solution_primary dual
_audit_creation_date 2019-07-19
_audit_creation_method
;
Olex2 1.2
(compiled 2018.05.29 svn.r3508 for OlexSys, GUI svn.r5506)
;
_cell_angle_alpha 101.457(3)
_cell_angle_beta 92.636(3)
_cell_angle_gamma 99.304(3)
_cell_formula_units_Z 2
_cell_length_a 7.1996(7)
_cell_length_b 10.1924(10)
_cell_length_c 11.2601(11)
_cell_measurement_reflns_used 1029
_cell_measurement_temperature 173(2)
_cell_measurement_theta_max 26.288
_cell_measurement_theta_min 2.473
_cell_volume 796.55(14)
_computing_cell_refinement 'SAINT V8.38A (?, 2016)'
_computing_data_reduction 'SAINT V8.38A (?, 2016)'
_computing_molecular_graphics 'Olex2 (Dolomanov et al., 2009)'
_computing_publication_material 'Olex2 (Dolomanov et al., 2009)'
_computing_structure_refinement 'ShelXL (Sheldrick, 2015)'
_computing_structure_solution 'ShelXT (Sheldrick, 2015)'
_diffrn_ambient_temperature 173.0
_diffrn_measured_fraction_theta_full 0.988
_diffrn_measured_fraction_theta_max 0.974
_diffrn_measurement_device_type 'Bruker APEX-II CCD'
_diffrn_measurement_method '\f and \w scans'
_diffrn_radiation_type MoK\a
_diffrn_radiation_wavelength 0.71073
_diffrn_reflns_av_R_equivalents 0
_diffrn_reflns_av_unetI/netI 0.2106
_diffrn_reflns_Laue_measured_fraction_full 0.988
_diffrn_reflns_Laue_measured_fraction_max 0.974
_diffrn_reflns_number 3573
_diffrn_reflns_point_group_measured_fraction_full 0.988
_diffrn_reflns_point_group_measured_fraction_max 0.974
_diffrn_reflns_theta_full 25.242
_diffrn_reflns_theta_max 27.500
_diffrn_reflns_theta_min 2.472
_diffrn_standards_number 0
_exptl_absorpt_coefficient_mu 0.160
_exptl_absorpt_correction_T_max 0.745553
_exptl_absorpt_correction_T_min 0.627631
_exptl_absorpt_correction_type multi-scan
_exptl_absorpt_process_details
;
 TWINABS-2012/1 (Bruker,2012) was used for absorption correction.

Final HKLF 4 output contains 12124 reflections, Rint = 0.0712
 (4627 with I > 3sig(I), Rint = 0.0444)
;
_exptl_crystal_colour colourless
_exptl_crystal_colour_primary colourless
_exptl_crystal_density_diffrn 1.719
_exptl_crystal_description needle
_exptl_crystal_F_000 424
_exptl_crystal_size_max 0.08
_exptl_crystal_size_mid 0.05
_exptl_crystal_size_min 0.02
_refine_diff_density_max 0.356
_refine_diff_density_min -0.390
_refine_diff_density_rms 0.088
_refine_ls_extinction_method none
_refine_ls_goodness_of_fit_ref 1.059
_refine_ls_hydrogen_treatment mixed
_refine_ls_matrix_type full
_refine_ls_number_parameters 285
_refine_ls_number_reflns 3573
_refine_ls_number_restraints 14
_refine_ls_restrained_S_all 1.057
_refine_ls_R_factor_all 0.1825
_refine_ls_R_factor_gt 0.0862
_refine_ls_shift/su_max 0.000
_refine_ls_shift/su_mean 0.000
_refine_ls_structure_factor_coef Fsqd
_refine_ls_weighting_details 'w=1/[\s^2^(Fo^2^)+(0.0828P)^2^+0.3720P] where P=(Fo^2^+2Fc^2^)/3'
_refine_ls_weighting_scheme calc
_refine_ls_wR_factor_gt 0.1728
_refine_ls_wR_factor_ref 0.2015
_reflns_Friedel_coverage 0.000
_reflns_number_gt 1869
_reflns_number_total 3573
_reflns_threshold_expression 'I > 2\s(I)'
_cod_data_source_file am2c00154_si_005.cif
_cod_data_source_block 22019795_0m_4
_cod_database_code 4519324
_shelx_shelxl_version_number 2018/3
_shelx_space_group_comment
;
The symmetry employed for this shelxl refinement is uniquely defined
by the following loop, which should always be used as a source of
symmetry information in preference to the above space-group names.
They are only intended as comments.
;
_shelx_estimated_absorpt_t_max 0.997
_shelx_estimated_absorpt_t_min 0.987
_olex2_refinement_description
;
1. Fixed Uiso
 At 1.5 times of:
  All N(H,H) groups, All O(H) groups, All O(H,H) groups
2. Restrained distances
 O10-H10B
 0.84 with sigma of 0.02
 H10B-H10A
 1.46 with sigma of 0.02
 N12-H12A \\sim N12-H12B \\sim N12-H12C \\sim N12-H12D
 with sigma of 0.02
 N11-H11C \\sim N11-H11D \\sim N11-H11B \\sim N11-H11A
 with sigma of 0.02
3.a Free rotating group:
 O9(H9A,H9B), O10(H10A), N11(H11A,H11B), N12(H12A,H12B)
;
_olex2_submission_special_instructions 'No special instructions were received'

loop_
_space_group_symop_operation_xyz
'x, y, z'
'-x, -y, -z'

loop_
_atom_site_label
_atom_site_type_symbol
_atom_site_fract_x
_atom_site_fract_y
_atom_site_fract_z
_atom_site_U_iso_or_equiv
_atom_site_adp_type
_atom_site_occupancy
_atom_site_site_symmetry_order
_atom_site_calc_flag
_atom_site_refinement_flags_posn
_atom_site_refinement_flags_adp
_atom_site_refinement_flags_occupancy
_atom_site_disorder_assembly
_atom_site_disorder_group
O2 O 0.3057(4) 0.5168(3) 0.9206(3) 0.0344(8) Uani 1 1 d . . . . .
O9 O 0.2920(5) 0.6497(3) 0.1817(3) 0.0349(8) Uani 1 1 d . . . . .
H9A H 0.307551 0.569834 0.192467 0.052 Uiso 1 1 d G . . . .
H9B H 0.203194 0.632914 0.122952 0.052 Uiso 1 1 d G . . . .
O7 O 0.4522(5) 0.0153(3) 0.3040(3) 0.0410(9) Uani 1 1 d . . . . .
O1 O 0.1759(5) 0.3646(3) 0.7639(3) 0.0410(9) Uani 1 1 d . . . . .
O3 O 0.0254(4) 0.6779(3) 0.9882(3) 0.0393(9) Uani 1 1 d . . . . .
O8 O 0.4562(5) 0.0458(3) 0.1190(3) 0.0454(9) Uani 1 1 d . . . . .
N3 N 0.1236(5) 0.7865(3) 0.7228(3) 0.0254(8) Uani 1 1 d . . . . .
N6 N 0.2446(5) 0.5049(3) 0.4452(3) 0.0259(8) Uani 1 1 d . . . . .
N4 N 0.1614(5) 0.7110(3) 0.6172(3) 0.0239(8) Uani 1 1 d . . . . .
N1 N 0.2214(5) 0.4834(3) 0.8195(3) 0.0263(8) Uani 1 1 d . . . . .
N5 N 0.2436(5) 0.4842(3) 0.5517(3) 0.0239(8) Uani 1 1 d . . . . .
O10 O 0.0267(5) 0.0600(4) 0.7773(3) 0.0485(9) Uani 1 1 d D . . . .
H10A H 0.113810 0.062563 0.726308 0.073 Uiso 1 1 d DG . . . .
O5 O 0.1838(5) 0.1302(3) 0.4931(3) 0.0447(9) Uani 1 1 d . . . . .
N11 N 0.1643(6) 0.8084(4) 0.3898(3) 0.0289(9) Uani 1 1 d D . . . .
H11A H 0.061416 0.830893 0.362702 0.043 Uiso 1 1 d DG . . . .
H11B H 0.195552 0.751807 0.328529 0.043 Uiso 1 1 d DG . . . .
O4 O 0.0912(6) 0.8847(4) 0.9630(3) 0.0523(10) Uani 1 1 d . . . . .
O6 O 0.4594(5) 0.2409(4) 0.5619(3) 0.0511(10) Uani 1 1 d . . . . .
N10 N 0.4292(5) 0.0813(4) 0.2252(4) 0.0304(9) Uani 1 1 d . . . . .
N8 N 0.3613(5) 0.2930(3) 0.1859(3) 0.0285(8) Uani 1 1 d . . . . .
N9 N 0.3266(5) 0.2097(4) 0.4862(3) 0.0279(8) Uani 1 1 d . . . . .
N2 N 0.0814(5) 0.7618(4) 0.9276(3) 0.0315(9) Uani 1 1 d . . . . .
N7 N 0.3138(5) 0.4064(3) 0.2488(3) 0.0270(8) Uani 1 1 d . . . . .
N12 N 0.6088(6) 0.7837(4) 0.0834(4) 0.0347(9) Uani 1 1 d D . . . .
H12A H 0.723277 0.803259 0.117958 0.052 Uiso 1 1 d DG . . . .
H12B H 0.611875 0.755165 0.005496 0.052 Uiso 1 1 d DG . . . .
C3 C 0.1935(5) 0.5900(4) 0.6371(3) 0.0196(9) Uani 1 1 d . . . . .
C2 C 0.1764(5) 0.5866(4) 0.7588(4) 0.0225(9) Uani 1 1 d . . . . .
C1 C 0.1343(5) 0.7127(4) 0.8086(3) 0.0225(9) Uani 1 1 d . . . . .
C5 C 0.3350(5) 0.2700(4) 0.3793(4) 0.0229(9) Uani 1 1 d . . . . .
C4 C 0.2968(5) 0.3952(4) 0.3656(4) 0.0230(9) Uani 1 1 d . . . . .
C6 C 0.3751(5) 0.2108(4) 0.2650(4) 0.0247(9) Uani 1 1 d . . . . .
H12C H 0.572(7) 0.862(3) 0.084(4) 0.046(15) Uiso 1 1 d D . . . .
H12D H 0.523(6) 0.732(5) 0.116(5) 0.061(18) Uiso 1 1 d D . . . .
H11C H 0.160(7) 0.774(5) 0.454(3) 0.061(17) Uiso 1 1 d D . . . .
H11D H 0.242(6) 0.884(3) 0.403(5) 0.07(2) Uiso 1 1 d D . . . .
H10B H 0.024(18) -0.001(12) 0.819(12) 0.42(11) Uiso 1 1 d D . . . .

loop_
_atom_site_aniso_label
_atom_site_aniso_U_11
_atom_site_aniso_U_22
_atom_site_aniso_U_33
_atom_site_aniso_U_23
_atom_site_aniso_U_13
_atom_site_aniso_U_12
O2 0.046(2) 0.0380(19) 0.0217(18) 0.0070(15) -0.0048(15) 0.0164(16)
O9 0.048(2) 0.0338(18) 0.0269(18) 0.0095(14) 0.0027(14) 0.0141(15)
O7 0.051(2) 0.0295(18) 0.051(2) 0.0172(17) 0.0207(17) 0.0172(15)
O1 0.061(2) 0.0265(19) 0.0355(19) 0.0086(16) -0.0014(16) 0.0069(17)
O3 0.047(2) 0.053(2) 0.0285(18) 0.0181(17) 0.0134(15) 0.0238(17)
O8 0.074(3) 0.039(2) 0.028(2) -0.0010(15) 0.0113(17) 0.0285(18)
N3 0.029(2) 0.0233(19) 0.024(2) 0.0034(16) 0.0037(15) 0.0058(16)
N6 0.0259(19) 0.0286(19) 0.025(2) 0.0054(16) 0.0050(15) 0.0091(16)
N4 0.0299(19) 0.0245(19) 0.0198(19) 0.0047(15) 0.0056(15) 0.0102(16)
N1 0.035(2) 0.022(2) 0.025(2) 0.0063(17) 0.0071(17) 0.0099(16)
N5 0.0267(19) 0.0243(19) 0.0201(19) 0.0005(15) 0.0016(15) 0.0076(15)
O10 0.063(3) 0.040(2) 0.046(2) 0.0110(18) 0.0033(18) 0.0186(19)
O5 0.041(2) 0.050(2) 0.044(2) 0.0170(18) 0.0122(16) -0.0005(17)
N11 0.038(2) 0.030(2) 0.025(2) 0.0125(18) 0.0079(17) 0.0149(19)
O4 0.087(3) 0.042(2) 0.032(2) -0.0008(17) 0.0148(19) 0.027(2)
O6 0.042(2) 0.065(3) 0.052(2) 0.028(2) -0.0072(19) 0.0070(19)
N10 0.032(2) 0.027(2) 0.032(2) 0.0028(18) 0.0055(17) 0.0076(17)
N8 0.033(2) 0.0265(19) 0.027(2) 0.0023(16) 0.0072(16) 0.0108(16)
N9 0.026(2) 0.031(2) 0.028(2) 0.0046(17) 0.0062(17) 0.0101(17)
N2 0.037(2) 0.035(2) 0.025(2) 0.0040(18) 0.0057(17) 0.0170(18)
N7 0.032(2) 0.026(2) 0.024(2) 0.0027(16) 0.0080(16) 0.0096(16)
N12 0.041(2) 0.031(2) 0.033(2) 0.006(2) 0.0044(19) 0.012(2)
C3 0.018(2) 0.021(2) 0.020(2) 0.0018(17) 0.0026(16) 0.0048(17)
C2 0.026(2) 0.023(2) 0.020(2) 0.0034(18) 0.0029(17) 0.0064(18)
C1 0.024(2) 0.027(2) 0.017(2) 0.0033(18) 0.0042(17) 0.0064(18)
C5 0.020(2) 0.026(2) 0.022(2) 0.0045(19) 0.0008(17) 0.0035(18)
C4 0.021(2) 0.025(2) 0.021(2) -0.0002(18) 0.0031(17) 0.0075(18)
C6 0.024(2) 0.023(2) 0.028(2) 0.0034(19) 0.0040(18) 0.0063(18)

loop_
_atom_type_symbol
_atom_type_description
_atom_type_scat_dispersion_real
_atom_type_scat_dispersion_imag
_atom_type_scat_source
C C 0.0033 0.0016 'International Tables Vol C Tables 4.2.6.8 and 6.1.1.4'
H H 0.0000 0.0000 'International Tables Vol C Tables 4.2.6.8 and 6.1.1.4'
N N 0.0061 0.0033 'International Tables Vol C Tables 4.2.6.8 and 6.1.1.4'
O O 0.0106 0.0060 'International Tables Vol C Tables 4.2.6.8 and 6.1.1.4'

loop_
_geom_angle_atom_site_label_1
_geom_angle_atom_site_label_2
_geom_angle_atom_site_label_3
_geom_angle
_geom_angle_site_symmetry_1
_geom_angle_site_symmetry_3
_geom_angle_publ_flag
H9A O9 H9B 104.5 . . ?
C1 N3 N4 107.5(3) . . ?
N5 N6 C4 110.7(3) . . ?
N3 N4 C3 108.6(3) . . ?
O2 N1 O1 123.6(3) . . ?
O2 N1 C2 119.3(3) . . ?
O1 N1 C2 117.0(4) . . ?
N6 N5 C3 114.2(3) . . ?
H10A O10 H10B 115.9 . . ?
H11A N11 H11B 104.5 . . ?
H11A N11 H11C 117.7 . . ?
H11A N11 H11D 102.2 . . ?
H11B N11 H11C 110.6 . . ?
H11B N11 H11D 110.1 . . ?
H11C N11 H11D 111(5) . . ?
O7 N10 C6 116.6(4) . . ?
O8 N10 O7 124.6(4) . . ?
O8 N10 C6 118.7(3) . . ?
N7 N8 C6 106.5(3) . . ?
O5 N9 C5 117.0(4) . . ?
O6 N9 O5 124.2(4) . . ?
O6 N9 C5 118.9(4) . . ?
O3 N2 C1 117.8(4) . . ?
O4 N2 O3 123.6(4) . . ?
O4 N2 C1 118.6(4) . . ?
N8 N7 C4 109.4(3) . . ?
H12A N12 H12B 109.5 . . ?
H12A N12 H12C 106.2 . . ?
H12A N12 H12D 117.9 . . ?
H12B N12 H12C 100.0 . . ?
H12B N12 H12D 113.1 . . ?
H12C N12 H12D 108(5) . . ?
N4 C3 N5 126.6(3) . . ?
N4 C3 C2 109.4(3) . . ?
C2 C3 N5 123.9(3) . . ?
C3 C2 N1 126.7(3) . . ?
C1 C2 N1 128.8(4) . . ?
C1 C2 C3 103.9(3) . . ?
N3 C1 N2 119.8(3) . . ?
N3 C1 C2 110.6(3) . . ?
C2 C1 N2 129.1(3) . . ?
C4 C5 N9 129.3(4) . . ?
C6 C5 N9 127.1(3) . . ?
C6 C5 C4 103.5(3) . . ?
N7 C4 N6 117.3(3) . . ?
N7 C4 C5 109.2(3) . . ?
C5 C4 N6 133.5(4) . . ?
N8 C6 N10 120.0(4) . . ?
N8 C6 C5 111.4(3) . . ?
C5 C6 N10 128.5(4) . . ?

loop_
_geom_bond_atom_site_label_1
_geom_bond_atom_site_label_2
_geom_bond_distance
_geom_bond_site_symmetry_2
_geom_bond_publ_flag
O2 N1 1.223(4) . ?
O9 H9A 0.8701 . ?
O9 H9B 0.8701 . ?
O7 N10 1.235(4) . ?
O1 N1 1.232(5) . ?
O3 N2 1.227(4) . ?
O8 N10 1.212(4) . ?
N3 N4 1.347(5) . ?
N3 C1 1.344(5) . ?
N6 N5 1.259(4) . ?
N6 C4 1.400(5) . ?
N4 C3 1.351(5) . ?
N1 C2 1.432(5) . ?
N5 C3 1.401(5) . ?
O10 H10A 0.8701 . ?
O10 H10B 0.84(2) . ?
O5 N9 1.218(4) . ?
N11 H11A 0.8695 . ?
N11 H11B 0.8705 . ?
N11 H11C 0.865(17) . ?
N11 H11D 0.859(17) . ?
O4 N2 1.226(5) . ?
O6 N9 1.209(5) . ?
N10 C6 1.430(5) . ?
N8 N7 1.334(5) . ?
N8 C6 1.349(5) . ?
N9 C5 1.455(5) . ?
N2 C1 1.426(5) . ?
N7 C4 1.352(5) . ?
N12 H12A 0.8701 . ?
N12 H12B 0.8701 . ?
N12 H12C 0.876(17) . ?
N12 H12D 0.885(17) . ?
C3 C2 1.388(5) . ?
C2 C1 1.384(5) . ?
C5 C4 1.385(5) . ?
C5 C6 1.374(6) . ?

loop_
_geom_hbond_atom_site_label_D
_geom_hbond_atom_site_label_H
_geom_hbond_atom_site_label_A
_geom_hbond_distance_DH
_geom_hbond_distance_HA
_geom_hbond_distance_DA
_geom_hbond_angle_DHA
_geom_hbond_site_symmetry_A
_geom_hbond_publ_flag
O9 H9A N7 0.87 1.90 2.758(4) 166.9 . yes
N11 H11B O9 0.87 1.99 2.850(5) 170.5 . yes
N12 H12D O9 0.885(17) 1.98(2) 2.849(5) 166(5) . yes
